data_2227292
loop_
_publ_author_name
'Sharif, Shahzad'
'Akkurt, Mehmet'
'Khan, Islam Ullah'
'Rauf, Abdul'
'Mariam, Irfana'

_publ_section_title
;
 2,4,6-Trimethylpyridinium nitrate
;
_journal_coeditor_code BX2300
_journal_issue 9
_journal_name_full 'Acta Crystallographica Section E'
_journal_page_first o2362
_journal_paper_doi 10.1107/S1600536810032629
_journal_volume 66
_journal_year 2010
_chemical_formula_iupac 'C8 H12 N +, N O3 -'
_chemical_formula_moiety 'C8 H12 N +, N O3 -'
_chemical_formula_sum 'C8 H12 N2 O3'
_chemical_formula_weight 184.20
_chemical_name_systematic
;
2,4,6-Trimethylpyridinium nitrate
;
_space_group_IT_number 63
_symmetry_cell_setting orthorhombic
_symmetry_space_group_name_Hall '-C 2c 2'
_symmetry_space_group_name_H-M 'C m c m'
_atom_sites_solution_hydrogens geom
_atom_sites_solution_primary direct
_atom_sites_solution_secondary difmap
_cell_angle_alpha 90
_cell_angle_beta 90
_cell_angle_gamma 90
_cell_formula_units_Z 4
_cell_length_a 9.3280(10)
_cell_length_b 15.1327(13)
_cell_length_c 6.4967(7)
_cell_measurement_reflns_used 494
_cell_measurement_temperature 296(2)
_cell_measurement_theta_max 23.1935
_cell_measurement_theta_min 4.0527
_cell_volume 917.06(16)
_computing_cell_refinement 'SAINT (Bruker, 2007)'
_computing_data_collection 'APEX2 (Bruker, 2007)'
_computing_data_reduction 'SAINT (Bruker, 2007)'
_computing_molecular_graphics 'ORTEP-3 for Windows (Farrugia, 1997)'
_computing_publication_material 'WinGX (Farrugia, 1999) and PLATON (Spek, 2009)'
_computing_structure_refinement 'SHELXL97 (Sheldrick, 2008)'
_computing_structure_solution 'SIR97 (Altomare <i>et al.</i>, 1999)'
_diffrn_ambient_temperature 296(2)
_diffrn_measured_fraction_theta_full 0.983
_diffrn_measured_fraction_theta_max 0.983
_diffrn_measurement_device_type 'Bruker APEXII CCD'
_diffrn_measurement_method '\f and \w scans'
_diffrn_radiation_monochromator graphite
_diffrn_radiation_source 'sealed tube'
_diffrn_radiation_type MoK\a
_diffrn_radiation_wavelength 0.71073
_diffrn_reflns_av_R_equivalents 0.0302
_diffrn_reflns_av_sigmaI/netI 0.0404
_diffrn_reflns_limit_h_max 12
_diffrn_reflns_limit_h_min -11
_diffrn_reflns_limit_k_max 20
_diffrn_reflns_limit_k_min -19
_diffrn_reflns_limit_l_max 4
_diffrn_reflns_limit_l_min -8
_diffrn_reflns_number 1839
_diffrn_reflns_reduction_process
;
;
_diffrn_reflns_theta_full 28.29
_diffrn_reflns_theta_max 28.29
_diffrn_reflns_theta_min 4.05
_diffrn_standards_number 0
_exptl_absorpt_coefficient_mu 0.103
_exptl_absorpt_correction_type none
_exptl_crystal_colour colourless
_exptl_crystal_density_diffrn 1.334
_exptl_crystal_density_method 'Not Measured'
_exptl_crystal_description needle
_exptl_crystal_F_000 392
_exptl_crystal_size_max 0.28
_exptl_crystal_size_mid 0.16
_exptl_crystal_size_min 0.07
_refine_diff_density_max 0.160
_refine_diff_density_min -0.185
_refine_ls_extinction_method none
_refine_ls_goodness_of_fit_ref 1.003
_refine_ls_hydrogen_treatment refall
_refine_ls_matrix_type full
_refine_ls_number_parameters 58
_refine_ls_number_reflns 648
_refine_ls_number_restraints 8
_refine_ls_restrained_S_all 0.999
_refine_ls_R_factor_all 0.0813
_refine_ls_R_factor_gt 0.0466
_refine_ls_shift/su_max 0.000
_refine_ls_shift/su_mean 0.000
_refine_ls_structure_factor_coef Fsqd
_refine_ls_weighting_details 'calc w=1/[\s^2^(Fo^2^)+(0.0764P)^2^+0.2375P] where P=(Fo^2^+2Fc^2^)/3'
_refine_ls_weighting_scheme calc
_refine_ls_wR_factor_gt 0.1243
_refine_ls_wR_factor_ref 0.1487
_reflns_number_gt 410
_reflns_number_total 648
_reflns_threshold_expression I>2\s(I)
_cod_data_source_file bx2300.cif
_cod_data_source_block I
_cod_database_code 2227292
_cod_database_fobs_code 2227292

loop_
_symmetry_equiv_pos_site_id
_symmetry_equiv_pos_as_xyz
1 x,y,z
2 -x,-y,1/2+z
3 x,-y,-z
4 -x,y,1/2-z
5 -x,-y,-z
6 x,y,1/2-z
7 -x,y,z
8 x,-y,1/2+z
9 1/2+x,1/2+y,z
10 1/2-x,1/2-y,1/2+z
11 1/2+x,1/2-y,-z
12 1/2-x,1/2+y,1/2-z
13 1/2-x,1/2-y,-z
14 1/2+x,1/2+y,1/2-z
15 1/2-x,1/2+y,z
16 1/2+x,1/2-y,1/2+z

loop_
_atom_site_aniso_label
_atom_site_aniso_U_11
_atom_site_aniso_U_22
_atom_site_aniso_U_33
_atom_site_aniso_U_12
_atom_site_aniso_U_13
_atom_site_aniso_U_23
N1 0.0464(14) 0.0334(12) 0.0436(16) 0.0000 0.0000 0.0000
C1 0.065(2) 0.0383(16) 0.078(3) 0.0000 0.0000 0.0000
C2 0.0526(17) 0.0367(14) 0.044(2) 0.0000 0.0000 0.0000
C3 0.0451(11) 0.0428(12) 0.0483(15) 0.0043(9) 0.0000 0.0000
C4 0.0428(11) 0.0432(11) 0.0407(14) -0.0009(9) 0.0000 0.0000
C5 0.0470(13) 0.0491(13) 0.077(2) -0.0054(10) 0.0000 0.0000
O1 0.098(2) 0.0401(12) 0.088(2) 0.0000 0.0000 0.0000
O2 0.0894(16) 0.1011(18) 0.148(3) -0.0507(13) 0.0000 0.0000
N2 0.0526(15) 0.0461(15) 0.0420(17) 0.0000 0.0000 0.0000

loop_
_atom_site_type_symbol
_atom_site_label
_atom_site_fract_x
_atom_site_fract_y
_atom_site_fract_z
_atom_site_U_iso_or_equiv
_atom_site_thermal_displace_type
_atom_site_calc_flag
_atom_site_refinement_flags
_atom_site_occupancy
N N1 1.00000 0.13163(15) 0.25000 0.0411(8) Uani . . 1.000
C C1 1.00000 0.4105(2) 0.25000 0.0604(13) Uani . . 1.000
C C2 1.00000 0.31135(19) 0.25000 0.0444(10) Uani . . 1.000
C C3 0.8725(2) 0.26452(14) 0.25000 0.0454(7) Uani . . 1.000
C C4 0.8728(2) 0.17377(14) 0.25000 0.0422(7) Uani . . 1.000
C C5 0.7402(3) 0.11973(17) 0.25000 0.0577(9) Uani . . 1.000
O O1 0.50000 0.31452(15) 0.25000 0.0754(10) Uani . . 1.000
O O2 0.6109(2) 0.43578(17) 0.25000 0.1128(13) Uani . . 1.000
N N2 0.50000 0.39433(16) 0.25000 0.0469(9) Uani . . 1.000
H H1 1.00000 0.0738(12) 0.25000 0.0560 Uiso . . 1.000
H H1A 1.095(3) 0.435(4) 0.25000 0.0700 Uiso . . 0.500
H H1B 0.949(3) 0.432(2) 0.369(4) 0.0700 Uiso . . 0.500
H H3 0.7858(19) 0.2953(14) 0.25000 0.0560 Uiso . . 1.000
H H5A 0.661(2) 0.1569(14) 0.25000 0.0700 Uiso . . 1.000
H H5B 0.7366(19) 0.0801(10) 0.135(3) 0.0700 Uiso . . 1.000

loop_
_atom_type_symbol
_atom_type_description
_atom_type_scat_dispersion_real
_atom_type_scat_dispersion_imag
_atom_type_scat_source
O O 0.0106 0.0060 'International Tables Vol C Tables 4.2.6.8 and 6.1.1.4'
N N 0.0061 0.0033 'International Tables Vol C Tables 4.2.6.8 and 6.1.1.4'
H H 0.0000 0.0000 'International Tables Vol C Tables 4.2.6.8 and 6.1.1.4'
C C 0.0033 0.0016 'International Tables Vol C Tables 4.2.6.8 and 6.1.1.4'

loop_
_geom_angle_atom_site_label_1
_geom_angle_atom_site_label_2
_geom_angle_atom_site_label_3
_geom_angle_site_symmetry_1
_geom_angle_site_symmetry_2
_geom_angle_site_symmetry_3
_geom_angle
_geom_angle_publ_flag
C4 N1 C4 . . 4_755 123.5(2) no
C4 N1 H1 . . . 118.26(12) no
C4 N1 H1 4_755 . . 118.26(12) no
O2 N2 O2 . . 4_655 117.5(3) no
O1 N2 O2 . . 4_655 121.23(15) no
O1 N2 O2 . . . 121.23(15) no
C1 C2 C3 . . . 120.79(13) no
C1 C2 C3 . . 4_755 120.79(13) no
C3 C2 C3 . . 4_755 118.4(2) no
C2 C3 C4 . . . 120.67(19) no
N1 C4 C5 . . . 118.3(2) no
C3 C4 C5 . . . 123.35(19) no
N1 C4 C3 . . . 118.37(18) no
C2 C1 H1A . . 4_755 113(3) no
C2 C1 H1B . . 4_755 109.7(18) no
C2 C1 H1B . . 7_755 109.7(18) no
H1A C1 H1B . . . 109(2) no
C2 C1 H1B . . 6_555 109.7(18) no
C2 C1 H1B . . . 109.7(18) no
H1A C1 H1B . . 6_555 109(2) no
H1A C1 H1B . . 7_755 54.2(17) no
H1A C1 H1B 4_755 . . 54.2(17) no
H1B C1 H1B . . 4_755 141(3) no
H1B C1 H1B . . 6_555 107(2) no
H1A C1 H1A . . 4_755 135(5) no
H1A C1 H1B . . 4_755 54.2(17) no
H1A C1 H1B 4_755 . 6_555 54.2(17) no
H1A C1 H1B 4_755 . 7_755 109(2) no
H1B C1 H1B 4_755 . 6_555 59(2) no
H1B C1 H1B 4_755 . 7_755 107(2) no
H1B C1 H1B 6_555 . 7_755 141(3) no
C2 C1 H1A . . . 113(3) no
H1B C1 H1B . . 7_755 59(2) no
H1A C1 H1B 4_755 . 4_755 109(2) no
C2 C3 H3 . . . 119.3(13) no
C4 C3 H3 . . . 120.1(13) no
C4 C5 H5B . . 6_555 112.0(11) no
H5A C5 H5B . . 6_555 110.6(13) no
H5B C5 H5B . . 6_555 102.4(15) no
H5A C5 H5B . . . 110.6(13) no
C4 C5 H5A . . . 109.2(13) no
C4 C5 H5B . . . 112.0(11) no

loop_
_geom_bond_atom_site_label_1
_geom_bond_atom_site_label_2
_geom_bond_site_symmetry_1
_geom_bond_site_symmetry_2
_geom_bond_distance
_geom_bond_publ_flag
O1 N2 . . 1.208(3) no
O2 N2 . . 1.210(2) no
N1 C4 . . 1.347(2) no
N1 C4 . 4_755 1.347(2) no
N1 H1 . . 0.875(18) no
C1 C2 . . 1.500(4) no
C2 C3 . 4_755 1.384(2) no
C2 C3 . . 1.384(2) no
C3 C4 . . 1.373(3) no
C4 C5 . . 1.483(3) no
C1 H1A . 4_755 0.96(4) no
C1 H1A . . 0.96(4) no
C1 H1B . . 0.96(3) no
C1 H1B . 7_755 0.96(3) no
C1 H1B . 4_755 0.96(3) no
C1 H1B . 6_555 0.96(3) no
C3 H3 . . 0.933(19) no
C5 H5B . 6_555 0.959(18) no
C5 H5A . . 0.93(2) no
C5 H5B . . 0.959(18) no

loop_
_geom_contact_atom_site_label_1
_geom_contact_atom_site_label_2
_geom_contact_distance
_geom_contact_site_symmetry_1
_geom_contact_site_symmetry_2
_geom_contact_publ_flag
O2 N1 3.139(3) . 9_455 no
O2 C5 3.111(4) . 12_655 no
O2 N1 3.139(3) . 12_655 no
O1 H3 2.682(18) . . no
O1 H5A 2.82(2) . 4_655 no
O1 H3 2.682(18) . . no
O1 H5A 2.82(2) . . no
O1 H3 2.682(18) . 4_655 no
O1 H3 2.682(18) . 7_655 no
O1 H5A 2.82(2) . 7_655 no
O1 H5A 2.82(2) . . no
O2 H1 2.331(16) . 9_455 no
O2 H5B 2.888(19) . 10_655 no
O2 H3 2.68(2) . . no
O2 H1A 2.74(3) . 4_755 no
O2 H3 2.68(2) . . no
O2 H1A 2.74(3) . 4_755 no
O2 H1 2.331(16) . 12_655 no
O2 H5B 2.711(16) . 12_655 no
N1 N2 3.2720(5) . 10_655 no
N1 O2 3.139(3) . 9_545 no
N1 N2 3.2720(5) . 10_654 no
N1 N2 3.2720(5) . 13_656 no
N1 O2 3.139(3) . 14_545 no
N1 O2 3.139(3) . 15_645 no
N1 N2 3.2720(5) . 16_554 no
N1 N2 3.2720(5) . 16_555 no
N1 O2 3.139(3) . 12_645 no
N1 N2 3.2720(5) . 11_555 no
N1 N2 3.2720(5) . 11_556 no
N1 N2 3.2720(5) . 13_655 no
N2 N1 3.2720(5) . 10_655 no
N2 N1 3.2720(5) . 10_654 no
N2 H1 2.716(18) . 9_455 no
N2 H1 2.716(18) . 12_655 no
C5 O2 3.111(4) . 15_645 no
C5 O2 3.111(4) . 12_645 no
H1 H5B 2.570(18) . 4_755 no
H1 H5B 2.570(18) . 6_555 no
H1 H5B 2.570(18) . . no
H1 O2 2.331(16) . 9_545 no
H1 N2 2.716(18) . 9_545 no
H1 H5B 2.570(18) . 7_755 no
H1 O2 2.331(16) . 14_545 no
H1 O2 2.331(16) . 12_645 no
H1 N2 2.716(18) . 12_645 no
H1 N2 2.716(18) . 15_645 no
H1 N2 2.716(18) . 14_545 no
H1 O2 2.331(16) . 15_645 no
H1A H3 2.39(6) . 4_755 no
H1A O2 2.74(3) . 4_755 no
H1A O2 2.74(3) . 7_755 no
H1A H3 2.39(6) . 4_755 no
H1B H5B 2.45(3) . 10_655 no
H3 O1 2.682(18) . . no
H3 O2 2.68(2) . . no
H3 H5A 2.40(3) . . no
H3 O1 2.682(18) . . no
H3 O2 2.68(2) . . no
H3 H1A 2.39(6) . 4_755 no
H3 O1 2.682(18) . . no
H3 O1 2.682(18) . . no
H3 H1A 2.39(6) . 4_755 no
H5A O1 2.82(2) . . no
H5A O1 2.82(2) . . no
H5A H3 2.40(3) . . no
H5A O1 2.82(2) . . no
H5A O1 2.82(2) . . no
H5B O2 2.888(19) . 10_654 no
H5B H1B 2.45(3) . 10_654 no
H5B H1 2.570(18) . . no
H5B O2 2.888(19) . 13_655 no
H5B O2 2.711(16) . 15_645 no
H5B O2 2.711(16) . 12_645 no

loop_
_geom_hbond_atom_site_label_D
_geom_hbond_atom_site_label_H
_geom_hbond_atom_site_label_A
_geom_hbond_site_symmetry_A
_geom_hbond_distance_DH
_geom_hbond_distance_HA
_geom_hbond_distance_DA
_geom_hbond_angle_DHA
_geom_hbond_publ_flag
N1 H1 O2 9_545 0.875(18) 2.331(16) 3.139(3) 153.7(2) yes
N1 H1 O2 12_645 0.875(18) 2.331(16) 3.139(3) 153.7(2) yes

loop_
_geom_torsion_atom_site_label_1
_geom_torsion_atom_site_label_2
_geom_torsion_atom_site_label_3
_geom_torsion_atom_site_label_4
_geom_torsion_site_symmetry_1
_geom_torsion_site_symmetry_2
_geom_torsion_site_symmetry_3
_geom_torsion_site_symmetry_4
_geom_torsion
_geom_torsion_publ_flag
C1 C2 C3 C4 . . . . 180.00 no
C2 C3 C4 N1 . . . . 0.00 no
C2 C3 C4 C5 . . . . 180.00 no
